data_2208158
loop_
_publ_author_name
'Xiang, Jing'
'Yin, Ye-Gao'
'Huang, Xiao-Chun'

_publ_section_title
;
 Poly[bis(\m~2~-pyridine-2,6-dicarboxylato)nickel(II)disodium(I)]
;
_journal_coeditor_code SG6047
_journal_issue 2
_journal_name_full 'Acta Crystallographica Section E'
_journal_page_first m213
_journal_page_last m215
_journal_paper_doi 10.1107/S1600536805041826
_journal_volume 62
_journal_year 2006
_chemical_formula_iupac '[Na2 Ni1 (C7 H3 N1 O4)2]'
_chemical_formula_moiety 'C14 H6 N2 Na2 Ni O8'
_chemical_formula_sum 'C14 H6 N2 Na2 Ni O8'
_chemical_formula_weight 434.88
_chemical_name_systematic
;
Poly[bis(\m~2~-pyridyl-2,6-dicarboxylato)nickel(II)disodium(I)]
;
_space_group_IT_number 52
_symmetry_cell_setting orthorhombic
_symmetry_space_group_name_Hall '-P 2a 2bc'
_symmetry_space_group_name_H-M 'P n n a'
_atom_sites_solution_hydrogens geom
_atom_sites_solution_primary direct
_atom_sites_solution_secondary difmap
_audit_creation_method SHELXL97
_cell_angle_alpha 90.00
_cell_angle_beta 90.00
_cell_angle_gamma 90.00
_cell_formula_units_Z 4
_cell_length_a 14.4859(9)
_cell_length_b 12.5078(7)
_cell_length_c 8.3069(5)
_cell_measurement_reflns_used 405
_cell_measurement_temperature 295(2)
_cell_measurement_theta_max 26.0
_cell_measurement_theta_min 2.2
_cell_volume 1505.10(16)
_computing_cell_refinement 'SMART (Bruker, 2002)'
_computing_data_collection 'SMART (Bruker, 2002)'
_computing_data_reduction SAINT
_computing_molecular_graphics 'ORTEPII (Johnson, 1976)'
_computing_publication_material SHELXL97
_computing_structure_refinement 'SHELXL97 (Sheldrick, 1997)'
_computing_structure_solution 'SHELXS97 (Sheldrick, 1997)'
_diffrn_ambient_temperature 295(2)
_diffrn_detector_area_resol_mean 0
_diffrn_measured_fraction_theta_full 0.982
_diffrn_measured_fraction_theta_max 0.982
_diffrn_measurement_device_type 'Bruker APEX area-dectector'
_diffrn_measurement_method '\f and \w'
_diffrn_radiation_monochromator graphite
_diffrn_radiation_source 'fine-focus sealed tube'
_diffrn_radiation_type MoK\a
_diffrn_radiation_wavelength 0.71073
_diffrn_reflns_av_R_equivalents 0.0168
_diffrn_reflns_av_sigmaI/netI 0.0149
_diffrn_reflns_limit_h_max 14
_diffrn_reflns_limit_h_min -19
_diffrn_reflns_limit_k_max 15
_diffrn_reflns_limit_k_min -16
_diffrn_reflns_limit_l_max 9
_diffrn_reflns_limit_l_min -10
_diffrn_reflns_number 8655
_diffrn_reflns_theta_full 27.86
_diffrn_reflns_theta_max 27.86
_diffrn_reflns_theta_min 2.81
_diffrn_standards_decay_% 0
_diffrn_standards_interval_count 0
_diffrn_standards_interval_time 0
_diffrn_standards_number 0
_exptl_absorpt_coefficient_mu 1.399
_exptl_absorpt_correction_T_max 0.756
_exptl_absorpt_correction_T_min 0.597
_exptl_absorpt_correction_type multi-scan
_exptl_absorpt_process_details '(SADABS; Bruker, 2002)'
_exptl_crystal_colour Green
_exptl_crystal_density_diffrn 1.919
_exptl_crystal_density_method 'not measured'
_exptl_crystal_description Block
_exptl_crystal_F_000 872.0
_exptl_crystal_size_max 0.32
_exptl_crystal_size_mid 0.25
_exptl_crystal_size_min 0.20
_refine_diff_density_max 0.289
_refine_diff_density_min -0.269
_refine_ls_extinction_method none
_refine_ls_goodness_of_fit_ref 1.050
_refine_ls_hydrogen_treatment refall
_refine_ls_matrix_type full
_refine_ls_number_parameters 135
_refine_ls_number_reflns 1762
_refine_ls_number_restraints 0
_refine_ls_restrained_S_all 1.050
_refine_ls_R_factor_all 0.0296
_refine_ls_R_factor_gt 0.0276
_refine_ls_shift/su_max 0.000
_refine_ls_shift/su_mean 0.000
_refine_ls_structure_factor_coef Fsqd
_refine_ls_weighting_details 'calc w = 1/[\s^2^(Fo^2^)+(0.0478P)^2^+0.4474P] where P = (Fo^2^+2Fc^2^)/3'
_refine_ls_weighting_scheme calc
_refine_ls_wR_factor_gt 0.0735
_refine_ls_wR_factor_ref 0.0748
_reflns_number_gt 1631
_reflns_number_total 1794
_reflns_threshold_expression I>2\s(I)
_cod_data_source_file sg6047.cif
_cod_data_source_block I
_cod_database_code 2208158
_cod_database_fobs_code 2208158

loop_
_symmetry_equiv_pos_as_xyz
'x, y, z'
'-x+1/2, -y, z'
'-x+1/2, y+1/2, -z+1/2'
'x, -y+1/2, -z+1/2'
'-x, -y, -z'
'x-1/2, y, -z'
'x-1/2, -y-1/2, z-1/2'
'-x, y-1/2, z-1/2'

loop_
_atom_site_label
_atom_site_fract_x
_atom_site_fract_y
_atom_site_fract_z
_atom_site_U_iso_or_equiv
_atom_site_adp_type
_atom_site_calc_flag
_atom_site_refinement_flags
_atom_site_occupancy
_atom_site_type_symbol
Ni1 0.524147(18) 0.7500 0.2500 0.02268(11) Uani d S 1 Ni
Na1 0.22904(4) 0.85856(5) 0.10687(8) 0.03024(17) Uani d . 1 Na
O3 0.41759(8) 0.82432(8) 0.11125(13) 0.0291(2) Uani d . 1 O
N1 0.54016(8) 0.59856(9) 0.19398(15) 0.0212(2) Uani d . 1 N
O1 0.70149(8) 0.65347(9) -0.11005(13) 0.0314(2) Uani d . 1 O
C7 0.41529(10) 0.92499(11) 0.12580(17) 0.0232(3) Uani d . 1 C
C2 0.60581(9) 0.57128(11) 0.08961(17) 0.0224(3) Uani d . 1 C
O2 0.62445(8) 0.75741(8) 0.06082(15) 0.0325(3) Uani d . 1 O
C6 0.49218(10) 0.52532(12) 0.27524(17) 0.0213(3) Uani d . 1 C
C3 0.62736(10) 0.46505(12) 0.06279(18) 0.0272(3) Uani d . 1 C
C1 0.64812(9) 0.66712(11) 0.00557(18) 0.0248(3) Uani d . 1 C
C5 0.51087(12) 0.41741(13) 0.25752(17) 0.0255(3) Uani d . 1 C
C4 0.57969(11) 0.38760(12) 0.1503(2) 0.0293(3) Uani d . 1 C
O4 0.35353(7) 0.98409(9) 0.07279(14) 0.0325(3) Uani d . 1 O
H1 0.4781(12) 0.3656(15) 0.318(2) 0.030(5) Uiso d . 1 H
H2 0.5957(13) 0.3150(15) 0.136(2) 0.033(5) Uiso d . 1 H
H3 0.6691(12) 0.4488(14) -0.015(2) 0.030(4) Uiso d . 1 H

loop_
_atom_site_aniso_label
_atom_site_aniso_U_11
_atom_site_aniso_U_22
_atom_site_aniso_U_33
_atom_site_aniso_U_12
_atom_site_aniso_U_13
_atom_site_aniso_U_23
Ni1 0.02651(17) 0.01429(16) 0.02724(18) 0.000 0.000 0.00012(9)
Na1 0.0315(3) 0.0237(3) 0.0355(4) -0.0036(2) -0.0004(2) -0.0028(2)
O3 0.0327(5) 0.0210(5) 0.0336(6) -0.0024(4) -0.0076(4) -0.0002(4)
N1 0.0229(6) 0.0169(5) 0.0239(6) -0.0004(4) -0.0006(5) 0.0005(5)
O1 0.0308(6) 0.0334(6) 0.0299(6) 0.0017(5) 0.0077(4) 0.0048(4)
C7 0.0237(7) 0.0230(7) 0.0230(7) -0.0002(5) 0.0030(5) 0.0017(5)
C2 0.0218(7) 0.0217(7) 0.0237(7) 0.0006(5) -0.0006(5) 0.0013(5)
O2 0.0377(6) 0.0197(5) 0.0401(7) -0.0014(4) 0.0113(5) 0.0034(4)
C6 0.0218(6) 0.0183(7) 0.0238(6) -0.0020(5) -0.0026(5) 0.0005(5)
C3 0.0268(7) 0.0245(7) 0.0302(7) 0.0037(6) 0.0015(6) -0.0026(6)
C1 0.0225(6) 0.0246(7) 0.0273(7) -0.0002(5) -0.0013(5) 0.0048(6)
C5 0.0283(8) 0.0191(8) 0.0289(8) -0.0016(6) -0.0034(5) 0.0028(5)
C4 0.0344(8) 0.0180(7) 0.0354(8) 0.0037(5) -0.0021(7) -0.0016(6)
O4 0.0275(5) 0.0295(6) 0.0405(6) 0.0043(4) -0.0062(4) 0.0022(5)

loop_
_atom_type_symbol
_atom_type_description
_atom_type_scat_dispersion_real
_atom_type_scat_dispersion_imag
_atom_type_scat_source
C C 0.0033 0.0016 'International Tables Vol C Tables 4.2.6.8 and 6.1.1.4'
H H 0.0000 0.0000 'International Tables Vol C Tables 4.2.6.8 and 6.1.1.4'
N N 0.0061 0.0033 'International Tables Vol C Tables 4.2.6.8 and 6.1.1.4'
O O 0.0106 0.0060 'International Tables Vol C Tables 4.2.6.8 and 6.1.1.4'
Na Na 0.0362 0.0249 'International Tables Vol C Tables 4.2.6.8 and 6.1.1.4'
Cl Cl 0.1484 0.1585 'International Tables Vol C Tables 4.2.6.8 and 6.1.1.4'
Ni Ni 0.3393 1.1124 'International Tables Vol C Tables 4.2.6.8 and 6.1.1.4'

loop_
_geom_angle_atom_site_label_1
_geom_angle_atom_site_label_2
_geom_angle_atom_site_label_3
_geom_angle_site_symmetry_1
_geom_angle_site_symmetry_3
_geom_angle
_geom_angle_publ_flag
N1 Ni1 N1 . 4_565 166.44(7) yes
N1 Ni1 O3 . . 112.13(4) yes
N1 Ni1 O3 4_565 . 78.10(4) yes
N1 Ni1 O3 . 4_565 78.10(4) yes
N1 Ni1 O3 4_565 4_565 112.13(4) yes
O3 Ni1 O3 . 4_565 87.62(6) yes
N1 Ni1 O2 . 4_565 92.98(4) yes
N1 Ni1 O2 4_565 4_565 77.75(4) yes
O3 Ni1 O2 . 4_565 154.63(4) yes
O3 Ni1 O2 4_565 4_565 94.32(5) yes
N1 Ni1 O2 . . 77.75(4) yes
N1 Ni1 O2 4_565 . 92.98(4) yes
O3 Ni1 O2 . . 94.32(5) yes
O3 Ni1 O2 4_565 . 154.63(4) yes
O2 Ni1 O2 4_565 . 94.59(7) yes
O4 Na1 O1 2_575 7_576 95.01(4) yes
O4 Na1 O4 2_575 . 79.55(4) yes
O1 Na1 O4 7_576 . 106.37(4) yes
O4 Na1 O2 2_575 6 92.90(4) yes
O1 Na1 O2 7_576 6 115.45(5) yes
O4 Na1 O2 . 6 138.02(5) yes
O4 Na1 O1 2_575 6 139.47(5) yes
O1 Na1 O1 7_576 6 84.38(4) yes
O4 Na1 O1 . 6 139.52(5) yes
O2 Na1 O1 6 6 52.56(4) yes
O4 Na1 O3 2_575 . 129.95(4) yes
O1 Na1 O3 7_576 . 98.18(4) yes
O4 Na1 O3 . . 50.41(3) yes
O2 Na1 O3 6 . 123.09(4) yes
O1 Na1 O3 6 . 89.92(4) yes
O4 Na1 C1 2_575 6 117.69(5) no
O1 Na1 C1 7_576 6 101.69(4) no
O4 Na1 C1 . 6 145.55(5) no
O2 Na1 C1 6 6 26.52(4) no
O1 Na1 C1 6 6 26.11(4) no
O3 Na1 C1 . 6 106.44(4) no
O4 Na1 Na1 2_575 2_575 41.52(3) no
O1 Na1 Na1 7_576 2_575 95.18(3) no
O4 Na1 Na1 . 2_575 39.70(3) no
O2 Na1 Na1 6 2_575 128.48(3) no
O1 Na1 Na1 6 2_575 178.93(4) no
O3 Na1 Na1 . 2_575 89.17(3) no
C1 Na1 Na1 6 2_575 154.91(4) no
O4 Na1 Na1 2_575 4_565 135.93(4) no
O1 Na1 Na1 7_576 4_565 45.93(3) no
O4 Na1 Na1 . 4_565 124.61(3) no
O2 Na1 Na1 6 4_565 89.19(3) no
O1 Na1 Na1 6 4_565 41.41(3) no
O3 Na1 Na1 . 4_565 82.81(3) no
C1 Na1 Na1 6 4_565 65.17(3) no
Na1 Na1 Na1 2_575 4_565 137.859(19) no
C7 O3 Ni1 . . 113.58(9) no
C7 O3 Na1 . . 79.69(8) no
Ni1 O3 Na1 . . 141.93(5) no
C2 N1 C6 . . 121.73(12) no
C2 N1 Ni1 . . 119.06(10) no
C6 N1 Ni1 . . 118.75(10) no
C1 O1 Na1 . 7_675 150.64(10) no
C1 O1 Na1 . 6_655 87.26(9) no
Na1 O1 Na1 7_675 6_655 92.67(4) no
O4 C7 O3 . . 125.29(14) no
O4 C7 C6 . 4_565 118.51(13) no
O3 C7 C6 . 4_565 116.10(12) no
N1 C2 C3 . . 120.83(13) no
N1 C2 C1 . . 112.70(12) no
C3 C2 C1 . . 126.44(13) no
C1 O2 Ni1 . . 114.26(9) no
C1 O2 Na1 . 6_655 95.06(9) no
Ni1 O2 Na1 . 6_655 150.57(5) no
N1 C6 C5 . . 120.93(14) no
N1 C6 C7 . 4_565 112.05(12) no
C5 C6 C7 . 4_565 126.90(14) no
C2 C3 C4 . . 118.14(14) no
C2 C3 H3 . . 118.7(11) no
C4 C3 H3 . . 123.0(11) no
O1 C1 O2 . . 124.76(13) no
O1 C1 C2 . . 119.86(13) no
O2 C1 C2 . . 115.38(13) no
O1 C1 Na1 . 6_655 66.63(8) no
O2 C1 Na1 . 6_655 58.41(7) no
C2 C1 Na1 . 6_655 171.84(10) no
C6 C5 C4 . . 118.07(14) no
C6 C5 H1 . . 120.8(11) no
C4 C5 H1 . . 121.1(11) no
C5 C4 C3 . . 120.25(14) no
C5 C4 H2 . . 121.2(11) no
C3 C4 H2 . . 118.6(11) no
C7 O4 Na1 . 2_575 146.45(10) no
C7 O4 Na1 . . 96.30(9) no
Na1 O4 Na1 2_575 . 98.78(4) no

loop_
_geom_bond_atom_site_label_1
_geom_bond_atom_site_label_2
_geom_bond_site_symmetry_2
_geom_bond_distance
_geom_bond_publ_flag
Ni1 N1 . 1.9643(11) yes
Ni1 N1 4_565 1.9643(11) yes
Ni1 O3 . 2.1390(11) yes
Ni1 O3 4_565 2.1390(11) yes
Ni1 O2 4_565 2.1423(12) yes
Ni1 O2 . 2.1423(12) yes
Na1 O4 2_575 2.3205(12) yes
Na1 O1 7_576 2.3899(13) yes
Na1 O4 . 2.4077(13) yes
Na1 O2 6 2.4159(12) yes
Na1 O1 6 2.5962(13) yes
Na1 O3 . 2.7649(13) yes
Na1 C1 6 2.8249(15) no
Na1 Na1 2_575 3.5900(12) no
Na1 Na1 4_565 3.6096(13) no
O3 C7 . 1.2654(17) no
N1 C2 . 1.3313(18) no
N1 C6 . 1.3333(19) no
O1 C1 . 1.2447(18) no
O1 Na1 7_675 2.3899(13) no
O1 Na1 6_655 2.5962(13) no
C7 O4 . 1.2412(17) no
C7 C6 4_565 1.517(2) no
C2 C3 . 1.3830(19) no
C2 C1 . 1.5166(18) no
O2 C1 . 1.2664(17) no
O2 Na1 6_655 2.4159(12) no
C6 C5 . 1.384(2) no
C6 C7 4_565 1.517(2) no
C3 C4 . 1.394(2) no
C3 H3 . 0.907(18) no
C1 Na1 6_655 2.8249(15) no
C5 C4 . 1.388(2) no
C5 H1 . 0.95(2) no
C4 H2 . 0.945(18) no
O4 Na1 2_575 2.3205(12) no
